data_2311449
loop_
_publ_author_name
'Ferraz de Paiva, Raphael Enoque'
'Nakahata, Douglas Hideki'
'de Carvalho, Marcos Alberto'
'Rodrigues Goulart Bergamini, Fernando'
'Corbi, Pedro Paulo'

_publ_section_title
;
 <i>N</i>,<i>N</i>',<i>N</i>'' <i>versus N</i>,<i>N</i>',<i>O</i>
 imine-containing coordination motifs: ligand-directed synthesis of
 mononuclear and binuclear Cu<sup>II</sup> compounds.
;
_journal_coeditor_code WM5417
_journal_issue 'Pt 10'
_journal_name_full 'Acta crystallographica. Section E, Crystallographic communications'
_journal_page_first 1563
_journal_page_last 1567
_journal_paper_doi 10.1107/S2056989017013652
_journal_volume 73
_journal_year 2017
_chemical_formula_iupac '[Cu2 (C11 H15 N2 O) Cl3 (C4 H12 N2)] , 0.11H2 O'
_chemical_formula_moiety 'C15 H27 Cl3 Cu2 N4 O , 0.11(O1 H2)'
_chemical_formula_sum 'C15 H27.22 Cl3 Cu2 N4 O1.11'
_chemical_formula_weight 514.77
_chemical_name_systematic
'\m~2~-Chlorido-dichlorido(\m~2~-2-{[2-(dimethylamino)ethyl]iminomethyl}phenolato)(<i>N</i>,<i>N</i>-dimethylethylenediamine)dicopper(II) 0.11-hydrate'
_space_group_crystal_system monoclinic
_space_group_IT_number 14
_space_group_name_Hall '-P 2ybc'
_space_group_name_H-M_alt 'P 1 21/c 1'
_atom_sites_solution_hydrogens mixed
_audit_creation_method
;
Olex2 1.2
(compiled 2017.08.10 svn.r3458 for OlexSys, GUI svn.r5381)
;
_cell_angle_alpha 90
_cell_angle_beta 101.474(2)
_cell_angle_gamma 90
_cell_formula_units_Z 4
_cell_length_a 11.0838(4)
_cell_length_b 18.0949(7)
_cell_length_c 10.6610(4)
_cell_measurement_reflns_used 6733
_cell_measurement_temperature 150(2)
_cell_measurement_theta_max 68.222
_cell_measurement_theta_min 4.748
_cell_volume 2095.44(14)
_computing_cell_refinement
;
SAINT (Bruker, 2010)
;
_computing_data_collection
;
APEX2 (Bruker, 2010)
;
_computing_data_reduction
;
SAINT (Bruker, 2010)
;
_computing_molecular_graphics
;
OLEX2 (Dolomanov <i>et al.</i>,  2009), Mercury (Macrae et al.,
2008)
;
_computing_publication_material
;
publCIF (Westrip, 2010)
;
_computing_structure_refinement
;
SHELXL2014 (Sheldrick, 2015)
;
_computing_structure_solution
;
SHELXS97 (Sheldrick, 2008)
;
_diffrn_ambient_temperature 150.0
_diffrn_measured_fraction_theta_full 0.967
_diffrn_measured_fraction_theta_max 0.956
_diffrn_measurement_device_type 'Bruker APEXII CCD area-detector'
_diffrn_measurement_method '\f and \w'
_diffrn_radiation_type CuK\a
_diffrn_radiation_wavelength 1.54178
_diffrn_reflns_av_R_equivalents 0.0235
_diffrn_reflns_limit_h_max 13
_diffrn_reflns_limit_h_min -11
_diffrn_reflns_limit_k_max 21
_diffrn_reflns_limit_k_min -19
_diffrn_reflns_limit_l_max 12
_diffrn_reflns_limit_l_min -11
_diffrn_reflns_number 11774
_diffrn_reflns_theta_full 67.679
_diffrn_reflns_theta_max 68.215
_diffrn_reflns_theta_min 4.070
_exptl_absorpt_coefficient_mu 6.119
_exptl_absorpt_correction_T_max 0.7530
_exptl_absorpt_correction_T_min 0.6536
_exptl_absorpt_correction_type multi-scan
_exptl_absorpt_process_details
;
(<i>SADABS</i>; Bruker, 2010)
;
_exptl_crystal_colour 'clear green'
_exptl_crystal_density_diffrn 1.631
_exptl_crystal_description needle
_exptl_crystal_F_000 1051
_exptl_crystal_size_max 0.083
_exptl_crystal_size_mid 0.06
_exptl_crystal_size_min 0.037
_refine_diff_density_max 0.319
_refine_diff_density_min -0.283
_refine_ls_extinction_method none
_refine_ls_goodness_of_fit_ref 1.030
_refine_ls_hydrogen_treatment mixed
_refine_ls_matrix_type full
_refine_ls_number_parameters 248
_refine_ls_number_reflns 3680
_refine_ls_number_restraints 0
_refine_ls_restrained_S_all 1.030
_refine_ls_R_factor_all 0.0256
_refine_ls_R_factor_gt 0.0220
_refine_ls_shift/su_max 0.001
_refine_ls_shift/su_mean 0.000
_refine_ls_structure_factor_coef Fsqd
_refine_ls_weighting_details 'w = 1/[\s^2^(Fo^2^)+(0.0287P)^2^+1.0606P] where P=(Fo^2^+2Fc^2^)/3'
_refine_ls_weighting_scheme calc
_refine_ls_wR_factor_gt 0.0545
_refine_ls_wR_factor_ref 0.0562
_reflns_number_gt 3333
_reflns_number_total 3680
_reflns_threshold_expression I>2\s(I)
_cod_data_source_file wm5417sup1.cif
_cod_data_source_block 2
_cod_original_sg_symbol_H-M 'P 21/c'
_cod_database_code 2311449
_shelx_space_group_comment
;
The symmetry employed for this shelxl refinement is uniquely defined
by the following loop, which should always be used as a source of
symmetry information in preference to the above space-group names.
They are only intended as comments.
;
_shelx_estimated_absorpt_t_min 0.631
_shelx_estimated_absorpt_t_max 0.805

loop_
_space_group_symop_operation_xyz
'x, y, z'
'-x, y+1/2, -z+1/2'
'-x, -y, -z'
'x, -y-1/2, z-1/2'

loop_
_atom_site_type_symbol
_atom_site_label
_atom_site_fract_x
_atom_site_fract_y
_atom_site_fract_z
_atom_site_U_iso_or_equiv
_atom_site_adp_type
_atom_site_calc_flag
_atom_site_occupancy
Cu Cu1 0.79793(2) 0.56169(2) 0.73980(2) 0.01442(8) Uani d 1
Cu Cu2 0.69862(2) 0.39361(2) 0.68114(2) 0.01267(8) Uani d 1
Cl Cl1 0.59567(4) 0.62588(3) 0.64539(4) 0.02241(11) Uani d 1
Cl Cl2 0.75397(4) 0.47616(3) 0.88333(4) 0.02295(11) Uani d 1
Cl Cl3 0.85942(4) 0.32302(2) 0.65652(4) 0.02100(11) Uani d 1
O O1 0.76725(11) 0.48317(7) 0.60963(11) 0.0151(3) Uani d 1
N N1 0.85544(14) 0.64035(9) 0.87958(15) 0.0189(3) Uani d 1
N N2 0.90614(13) 0.61412(8) 0.64520(14) 0.0161(3) Uani d 1
N N3 0.52655(14) 0.43584(9) 0.63814(16) 0.0165(3) Uani d 1
H H3A 0.503(2) 0.4342(12) 0.556(2) 0.017(5) Uiso d 1
H H3B 0.533(2) 0.4801(15) 0.663(2) 0.024(6) Uiso d 1
N N4 0.61771(14) 0.31151(8) 0.76637(14) 0.0157(3) Uani d 1
C C1 0.96901(18) 0.67789(11) 0.71453(19) 0.0213(4) Uani d 1
H H1A 0.9791 0.7178 0.6539 0.026 Uiso calc 1
H H1B 1.0515 0.6634 0.7625 0.026 Uiso calc 1
C C2 0.88892(18) 0.70405(11) 0.80598(19) 0.0219(4) Uani d 1
H H2A 0.9341 0.7413 0.8655 0.026 Uiso calc 1
H H2B 0.8133 0.7275 0.7571 0.026 Uiso calc 1
C C3 0.75991(19) 0.66273(12) 0.9508(2) 0.0273(5) Uani d 1
H H3C 0.6865 0.6794 0.8904 0.041 Uiso calc 1
H H3D 0.7913 0.7031 1.0096 0.041 Uiso calc 1
H H3E 0.7385 0.6205 0.9997 0.041 Uiso calc 1
C C4 0.96456(18) 0.61355(12) 0.97277(19) 0.0262(4) Uani d 1
H H4A 0.9411 0.5710 1.0195 0.039 Uiso calc 1
H H4B 0.9955 0.6532 1.0333 0.039 Uiso calc 1
H H4C 1.0291 0.5988 0.9270 0.039 Uiso calc 1
C C5 0.92226(16) 0.59984(10) 0.53223(17) 0.0161(4) Uani d 1
H H5 0.9786 0.6302 0.4993 0.019 Uiso calc 1
C C6 0.86234(15) 0.54160(10) 0.45045(17) 0.0140(3) Uani d 1
C C7 0.88041(17) 0.54119(11) 0.32361(18) 0.0182(4) Uani d 1
H H7 0.9342 0.5766 0.2983 0.022 Uiso calc 1
C C8 0.82217(18) 0.49076(11) 0.23504(17) 0.0206(4) Uani d 1
H H8 0.8345 0.4916 0.1494 0.025 Uiso calc 1
C C9 0.74469(18) 0.43840(11) 0.27382(18) 0.0203(4) Uani d 1
H H9 0.7030 0.4038 0.2134 0.024 Uiso calc 1
C C10 0.72765(17) 0.43609(10) 0.39835(18) 0.0173(4) Uani d 1
H H10 0.6757 0.3992 0.4226 0.021 Uiso calc 1
C C11 0.78550(15) 0.48712(10) 0.48998(16) 0.0132(3) Uani d 1
C C12 0.43951(17) 0.39331(11) 0.6993(2) 0.0232(4) Uani d 1
H H12A 0.3886 0.3606 0.6354 0.028 Uiso calc 1
H H12B 0.3839 0.4276 0.7329 0.028 Uiso calc 1
C C13 0.51174(18) 0.34742(11) 0.80794(19) 0.0215(4) Uani d 1
H H13A 0.5419 0.3795 0.8828 0.026 Uiso calc 1
H H13B 0.4575 0.3092 0.8337 0.026 Uiso calc 1
C C14 0.57543(19) 0.25295(11) 0.67056(19) 0.0229(4) Uani d 1
H H14A 0.5221 0.2747 0.5953 0.034 Uiso calc 1
H H14B 0.5294 0.2155 0.7080 0.034 Uiso calc 1
H H14C 0.6469 0.2299 0.6451 0.034 Uiso calc 1
C C15 0.69955(18) 0.27786(12) 0.87843(19) 0.0240(4) Uani d 1
H H15A 0.7701 0.2548 0.8512 0.036 Uiso calc 1
H H15B 0.6539 0.2403 0.9162 0.036 Uiso calc 1
H H15C 0.7288 0.3162 0.9421 0.036 Uiso calc 1
O O1W 0.4947(19) 0.4479(16) 0.081(2) 0.084(11) Uani d 0.108(8)

loop_
_atom_site_aniso_label
_atom_site_aniso_U_11
_atom_site_aniso_U_22
_atom_site_aniso_U_33
_atom_site_aniso_U_12
_atom_site_aniso_U_13
_atom_site_aniso_U_23
Cu1 0.01696(14) 0.01273(14) 0.01364(13) -0.00351(10) 0.00323(10) -0.00212(10)
Cu2 0.01273(13) 0.01071(14) 0.01505(13) -0.00016(10) 0.00394(10) 0.00254(10)
Cl1 0.0169(2) 0.0237(2) 0.0246(2) 0.00368(18) -0.00074(17) -0.00630(19)
Cl2 0.0342(3) 0.0210(2) 0.0129(2) -0.00864(19) 0.00281(17) 0.00016(17)
Cl3 0.0164(2) 0.0176(2) 0.0312(2) 0.00427(17) 0.01032(18) 0.00640(18)
O1 0.0210(6) 0.0116(6) 0.0139(6) -0.0022(5) 0.0063(5) 0.0001(5)
N1 0.0182(8) 0.0187(8) 0.0193(8) -0.0027(6) 0.0027(6) -0.0053(6)
N2 0.0148(7) 0.0136(7) 0.0200(8) -0.0019(6) 0.0032(6) -0.0018(6)
N3 0.0167(8) 0.0148(8) 0.0174(8) 0.0000(6) 0.0018(6) 0.0006(7)
N4 0.0170(7) 0.0149(7) 0.0163(7) 0.0014(6) 0.0062(6) 0.0041(6)
C1 0.0219(9) 0.0170(9) 0.0254(10) -0.0089(8) 0.0059(8) -0.0049(8)
C2 0.0234(9) 0.0145(9) 0.0275(10) -0.0032(8) 0.0046(8) -0.0054(8)
C3 0.0266(10) 0.0310(11) 0.0258(10) -0.0024(9) 0.0087(8) -0.0123(9)
C4 0.0241(10) 0.0290(11) 0.0227(10) -0.0022(9) -0.0024(8) -0.0021(9)
C5 0.0132(8) 0.0149(9) 0.0206(9) -0.0008(7) 0.0046(7) 0.0033(7)
C6 0.0120(8) 0.0132(8) 0.0168(8) 0.0015(7) 0.0028(7) 0.0014(7)
C7 0.0172(9) 0.0187(9) 0.0201(9) 0.0005(8) 0.0074(7) 0.0026(8)
C8 0.0251(9) 0.0226(10) 0.0155(9) 0.0024(8) 0.0070(7) -0.0003(8)
C9 0.0241(10) 0.0180(10) 0.0179(9) 0.0009(8) 0.0018(7) -0.0032(7)
C10 0.0191(9) 0.0133(9) 0.0195(9) -0.0018(7) 0.0038(7) -0.0005(7)
C11 0.0131(8) 0.0114(8) 0.0153(8) 0.0036(7) 0.0034(6) 0.0020(7)
C12 0.0162(9) 0.0239(10) 0.0312(10) 0.0017(8) 0.0087(8) 0.0043(8)
C13 0.0206(9) 0.0229(10) 0.0238(10) 0.0015(8) 0.0114(8) 0.0025(8)
C14 0.0267(10) 0.0170(9) 0.0264(10) -0.0066(8) 0.0086(8) 0.0000(8)
C15 0.0240(10) 0.0247(10) 0.0240(10) 0.0030(8) 0.0067(8) 0.0105(8)
O1W 0.048(13) 0.12(2) 0.081(17) 0.002(13) 0.006(11) -0.024(15)

loop_
_atom_type_symbol
_atom_type_description
_atom_type_scat_dispersion_real
_atom_type_scat_dispersion_imag
_atom_type_scat_source
C C 0.0181 0.0091 'International Tables Vol C Tables 4.2.6.8 and 6.1.1.4'
H H 0.0000 0.0000 'International Tables Vol C Tables 4.2.6.8 and 6.1.1.4'
Cl Cl 0.3639 0.7018 'International Tables Vol C Tables 4.2.6.8 and 6.1.1.4'
Cu Cu -1.9646 0.5888 'International Tables Vol C Tables 4.2.6.8 and 6.1.1.4'
N N 0.0311 0.0180 'International Tables Vol C Tables 4.2.6.8 and 6.1.1.4'
O O 0.0492 0.0322 'International Tables Vol C Tables 4.2.6.8 and 6.1.1.4'

loop_
_geom_angle_atom_site_label_1
_geom_angle_atom_site_label_2
_geom_angle_atom_site_label_3
_geom_angle
Cl2 Cu1 Cl1 106.496(19)
O1 Cu1 Cl1 92.04(4)
O1 Cu1 Cl2 87.33(4)
O1 Cu1 N1 172.12(6)
N1 Cu1 Cl1 95.27(5)
N1 Cu1 Cl2 93.42(5)
N2 Cu1 Cl1 99.01(5)
N2 Cu1 Cl2 154.49(5)
N2 Cu1 O1 91.39(6)
N2 Cu1 N1 84.55(6)
Cl3 Cu2 Cl2 111.221(19)
O1 Cu2 Cl2 78.78(4)
O1 Cu2 Cl3 92.60(4)
O1 Cu2 N3 91.17(6)
O1 Cu2 N4 172.78(6)
N3 Cu2 Cl2 91.56(5)
N3 Cu2 Cl3 157.21(5)
N3 Cu2 N4 84.13(6)
N4 Cu2 Cl2 95.82(4)
N4 Cu2 Cl3 93.85(4)
Cu1 Cl2 Cu2 83.156(16)
Cu1 O1 Cu2 109.94(6)
C11 O1 Cu1 126.76(11)
C11 O1 Cu2 123.29(11)
C2 N1 Cu1 103.16(11)
C2 N1 C4 110.58(15)
C3 N1 Cu1 114.17(12)
C3 N1 C2 109.84(16)
C3 N1 C4 108.49(15)
C4 N1 Cu1 110.53(12)
C1 N2 Cu1 113.52(12)
C5 N2 Cu1 126.99(13)
C5 N2 C1 119.44(16)
Cu2 N3 H3A 107.4(14)
Cu2 N3 H3B 105.4(16)
H3A N3 H3B 110(2)
C12 N3 Cu2 111.79(12)
C12 N3 H3A 109.6(14)
C12 N3 H3B 112.5(16)
C13 N4 Cu2 104.96(11)
C14 N4 Cu2 108.70(11)
C14 N4 C13 110.99(15)
C15 N4 Cu2 113.96(11)
C15 N4 C13 109.47(14)
C15 N4 C14 108.74(15)
N2 C1 H1A 110.4
N2 C1 H1B 110.4
N2 C1 C2 106.76(15)
H1A C1 H1B 108.6
C2 C1 H1A 110.4
C2 C1 H1B 110.4
N1 C2 C1 109.70(16)
N1 C2 H2A 109.7
N1 C2 H2B 109.7
C1 C2 H2A 109.7
C1 C2 H2B 109.7
H2A C2 H2B 108.2
N1 C3 H3C 109.5
N1 C3 H3D 109.5
N1 C3 H3E 109.5
H3C C3 H3D 109.5
H3C C3 H3E 109.5
H3D C3 H3E 109.5
N1 C4 H4A 109.5
N1 C4 H4B 109.5
N1 C4 H4C 109.5
H4A C4 H4B 109.5
H4A C4 H4C 109.5
H4B C4 H4C 109.5
N2 C5 H5 117.2
N2 C5 C6 125.67(17)
C6 C5 H5 117.2
C7 C6 C5 116.65(16)
C7 C6 C11 119.36(16)
C11 C6 C5 123.97(16)
C6 C7 H7 119.1
C8 C7 C6 121.71(17)
C8 C7 H7 119.1
C7 C8 H8 120.7
C7 C8 C9 118.59(17)
C9 C8 H8 120.7
C8 C9 H9 119.5
C10 C9 C8 121.09(18)
C10 C9 H9 119.5
C9 C10 H10 119.4
C9 C10 C11 121.29(17)
C11 C10 H10 119.4
O1 C11 C6 122.37(16)
O1 C11 C10 119.72(16)
C10 C11 C6 117.91(16)
N3 C12 H12A 109.8
N3 C12 H12B 109.8
N3 C12 C13 109.21(15)
H12A C12 H12B 108.3
C13 C12 H12A 109.8
C13 C12 H12B 109.8
N4 C13 C12 109.90(15)
N4 C13 H13A 109.7
N4 C13 H13B 109.7
C12 C13 H13A 109.7
C12 C13 H13B 109.7
H13A C13 H13B 108.2
N4 C14 H14A 109.5
N4 C14 H14B 109.5
N4 C14 H14C 109.5
H14A C14 H14B 109.5
H14A C14 H14C 109.5
H14B C14 H14C 109.5
N4 C15 H15A 109.5
N4 C15 H15B 109.5
N4 C15 H15C 109.5
H15A C15 H15B 109.5
H15A C15 H15C 109.5
H15B C15 H15C 109.5

loop_
_geom_bond_atom_site_label_1
_geom_bond_atom_site_label_2
_geom_bond_distance
Cu1 Cl1 2.5476(5)
Cu1 Cl2 2.2957(5)
Cu1 O1 1.9679(12)
Cu1 N1 2.0675(15)
Cu1 N2 1.9589(15)
Cu2 Cl2 2.5939(5)
Cu2 Cl3 2.2500(5)
Cu2 O1 2.0042(12)
Cu2 N3 2.0209(16)
Cu2 N4 2.0399(15)
O1 C11 1.333(2)
N1 C2 1.483(3)
N1 C3 1.477(2)
N1 C4 1.486(2)
N2 C1 1.469(2)
N2 C5 1.279(2)
N3 H3A 0.87(2)
N3 H3B 0.84(3)
N3 C12 1.483(2)
N4 C13 1.485(2)
N4 C14 1.482(3)
N4 C15 1.480(2)
C1 H1A 0.9900
C1 H1B 0.9900
C1 C2 1.519(3)
C2 H2A 0.9900
C2 H2B 0.9900
C3 H3C 0.9800
C3 H3D 0.9800
C3 H3E 0.9800
C4 H4A 0.9800
C4 H4B 0.9800
C4 H4C 0.9800
C5 H5 0.9500
C5 C6 1.443(3)
C6 C7 1.406(3)
C6 C11 1.420(2)
C7 H7 0.9500
C7 C8 1.378(3)
C8 H8 0.9500
C8 C9 1.395(3)
C9 H9 0.9500
C9 C10 1.378(3)
C10 H10 0.9500
C10 C11 1.403(3)
C12 H12A 0.9900
C12 H12B 0.9900
C12 C13 1.517(3)
C13 H13A 0.9900
C13 H13B 0.9900
C14 H14A 0.9800
C14 H14B 0.9800
C14 H14C 0.9800
C15 H15A 0.9800
C15 H15B 0.9800
C15 H15C 0.9800

loop_
_geom_hbond_atom_site_label_D
_geom_hbond_atom_site_label_H
_geom_hbond_atom_site_label_A
_geom_hbond_site_symmetry_A
_geom_hbond_distance_DH
_geom_hbond_distance_HA
_geom_hbond_distance_DA
_geom_hbond_angle_DHA
N3 H3A Cl1 3_666 0.87(2) 2.46(2) 3.2543(17) 153(2)
N3 H3B Cl1 . 0.84(2) 2.74(2) 3.52070(10) 154(2)
C8 H8 Cl2 1_554 0.95 2.81 3.6841(19) 153
O1W . Cl2 3_666 . . 3.17(2) .
